data_7040570
loop_
_publ_author_name
'Brunner, Fabian'
'Mart\'inez-Sarti, Laura'
'Keller, Sarah'
'Perteg\'as, Antonio'
'Prescimone, Alessandro'
'Constable, Edwin C.'
'Bolink, Henk J.'
'Housecroft, Catherine E.'

_publ_section_title
;
 Peripheral halo-functionalization in [Cu(N^N)(P^P)](+) emitters:
 influence on the performances of light-emitting electrochemical cells.
;
_journal_issue 38
_journal_name_full 'Dalton transactions (Cambridge, England : 2003)'
_journal_page_first 15180
_journal_page_last 15192
_journal_paper_doi 10.1039/c6dt02665f
_journal_volume 45
_journal_year 2016
_chemical_compound_source 'Fabian Brunner'
_chemical_formula_moiety '[C63H50Br2CuN2OP2][PF6], CEt2O), (H2O)0.5'
_chemical_formula_sum 'C67 H61 Br2 Cu F6 N2 O2.5 P3'
_chemical_formula_weight 1364.50
_space_group_IT_number 2
_symmetry_cell_setting triclinic
_symmetry_space_group_name_Hall '-P 1'
_symmetry_space_group_name_H-M 'P -1'
_atom_sites_solution_hydrogens difmap
_atom_sites_solution_primary direct
_audit_creation_date 2015-07-16
_audit_creation_method CRYSTALS_ver_14.61_build_5555
_audit_update_record
;
2016-06-21 deposited with the CCDC.
2016-08-17 downloaded from the CCDC.
;
_cell_angle_alpha 76.277(3)
_cell_angle_beta 85.698(3)
_cell_angle_gamma 77.922(3)
_cell_formula_units_Z 2
_cell_length_a 10.8614(6)
_cell_length_b 17.1071(8)
_cell_length_c 18.6668(9)
_cell_measurement_reflns_used 9976
_cell_measurement_temperature 123
_cell_measurement_theta_max 70
_cell_measurement_theta_min 3
_cell_volume 3293.7(3)
_computing_cell_refinement 'Apex2 (Bruker AXS, 2006)'
_computing_data_collection 'Apex2 (Bruker AXS, 2006)'
_computing_data_reduction 'Apex2 (Bruker AXS, 2006)'
_computing_molecular_graphics 'CAMERON (Watkin et al., 1996)'
_computing_publication_material 'CRYSTALS (Betteridge et al., 2003)'
_computing_structure_refinement 'CRYSTALS (Betteridge et al., 2003)'
_computing_structure_solution 'SIR92 (Altomare et al., 1994)'
_diffrn_ambient_temperature 123
_diffrn_measured_fraction_theta_full 0.995
_diffrn_measured_fraction_theta_max 0.935
_diffrn_measurement_device Area
_diffrn_measurement_device_type 'Bruker Kappa Apex2'
_diffrn_measurement_method '\f & \w scans'
_diffrn_radiation_monochromator graphite
_diffrn_radiation_type 'Cu K\a'
_diffrn_radiation_wavelength 1.54178
_diffrn_reflns_av_R_equivalents 0.082
_diffrn_reflns_limit_h_max 13
_diffrn_reflns_limit_h_min -12
_diffrn_reflns_limit_k_max 20
_diffrn_reflns_limit_k_min -20
_diffrn_reflns_limit_l_max 22
_diffrn_reflns_limit_l_min -19
_diffrn_reflns_number 40048
_diffrn_reflns_theta_full 70.190
_diffrn_reflns_theta_max 70.210
_diffrn_reflns_theta_min 2.712
_diffrn_standards_number 0
_exptl_absorpt_coefficient_mu 3.089
_exptl_absorpt_correction_T_max 0.88
_exptl_absorpt_correction_T_min 0.82
_exptl_absorpt_correction_type multi-scan
_exptl_absorpt_process_details 'SADABS (Siemens, 1996)'
_exptl_crystal_colour yellow
_exptl_crystal_density_diffrn 1.376
_exptl_crystal_density_method 'not measured'
_exptl_crystal_description block
_exptl_crystal_F_000 1390
_exptl_crystal_recrystallization_method
; 
DCM / Et2O 
;
_exptl_crystal_size_max 0.050
_exptl_crystal_size_mid 0.050
_exptl_crystal_size_min 0.040
_refine_diff_density_max 2.60
_refine_diff_density_min -1.94
_refine_ls_extinction_method None
_refine_ls_goodness_of_fit_ref 0.9690
_refine_ls_hydrogen_treatment constr
_refine_ls_matrix_type full
_refine_ls_number_parameters 845
_refine_ls_number_reflns 11716
_refine_ls_number_restraints 864
_refine_ls_R_factor_all 0.1727
_refine_ls_R_factor_gt 0.1035
_refine_ls_shift/su_max 0.0004224
_refine_ls_shift/su_mean 0.0000105
_refine_ls_structure_factor_coef Fsqd
_refine_ls_weighting_details
;
 Method, part 1, Chebychev polynomial, (Watkin, 1994, Prince, 1982) 
 [weight] = 1.0/[A~0~*T~0~(x)+A~1~*T~1~(x) ... +A~n-1~]*T~n-1~(x)] 
 where A~i~ are the Chebychev coefficients listed below and x= Fcalc/Fmax 
 Method = Robust Weighting (Prince, 1982) 
 W = [weight] * [1-(deltaF/6*sigmaF)^2^]^2^ 
 A~i~ are: 
 15.8 23.4 11.7 3.29 
;
_refine_ls_weighting_scheme calc
_refine_ls_wR_factor_all 0.3243
_refine_ls_wR_factor_gt 0.2563
_refine_ls_wR_factor_ref 0.3243
_reflns_limit_h_max 13
_reflns_limit_h_min -12
_reflns_limit_k_max 20
_reflns_limit_k_min -19
_reflns_limit_l_max 22
_reflns_limit_l_min 0
_reflns_number_gt 6371
_reflns_number_total 11720
_reflns_threshold_expression I>2.0\s(I)
_oxford_diffrn_Wilson_B_factor 0.00
_oxford_diffrn_Wilson_scale 0.00
_oxford_refine_ls_r_factor_ref 0.1727
_oxford_refine_ls_scale 0.09889(6)
_oxford_reflns_number_all 11716
_oxford_reflns_threshold_expression_ref I>-3.0\s(I)
_oxford_structure_analysis_title 'brf24_123K_0m in P-1'
_cod_data_source_file c6dt02665f2.cif
_cod_data_source_block BRF24_123K
_cod_depositor_comments
;Adding full bibliography for 7040570--7040575.cif.

 Adding full bibliography for 7040570--7040575.cif.
;
_cod_original_sg_symbol_H-M 'P -1 '
_cod_original_formula_sum 'C67 H61 Br2 Cu1 F6 N2 O2.50 P3'
_cod_database_code 7040570

loop_
_symmetry_equiv_pos_as_xyz
x,y,z
-x,-y,-z

loop_
_atom_site_label
_atom_site_type_symbol
_atom_site_fract_x
_atom_site_fract_y
_atom_site_fract_z
_atom_site_U_iso_or_equiv
_atom_site_occupancy
_atom_site_adp_type
_atom_site_refinement_flags_posn
_atom_site_refinement_flags_adp
_atom_site_disorder_group
Cu1 Cu -0.49961(13) 0.31343(9) 0.75250(8) 0.0284 1.0000 Uani . U .
Br1 Br 0.34723(11) 0.55517(9) 0.52518(7) 0.0453 1.0000 Uani . U .
Br2 Br -0.6934(4) 0.9535(2) 0.7765(3) 0.1023 0.5000 Uani . U 2
Br20 Br -0.6616(3) 0.98944(14) 0.57127(19) 0.0566 0.5000 Uani . U 1
P1 P -0.4593(3) 0.28943(15) 0.87679(14) 0.0299 1.0000 Uani . U .
P2 P -0.5784(2) 0.21767(17) 0.71562(14) 0.0304 1.0000 Uani . U .
P3 P -1.1262(3) 0.7334(2) 0.7128(2) 0.0542 1.0000 Uani . U .
F1 F -1.0493(17) 0.6616(8) 0.7681(12) 0.2387 1.0000 Uani . U .
F2 F -1.2271(13) 0.7562(7) 0.7708(6) 0.1203 1.0000 Uani . U .
F3 F -1.2012(6) 0.6693(4) 0.6963(5) 0.0597 1.0000 Uani . U .
F4 F -1.2069(12) 0.8046(6) 0.6568(6) 0.1109 1.0000 Uani . U .
F5 F -1.0534(9) 0.7957(7) 0.7312(9) 0.1420 1.0000 Uani . U .
F6 F -1.0281(13) 0.7103(10) 0.6567(12) 0.2244 1.0000 Uani . U .
N1 N -0.3399(8) 0.3514(5) 0.6991(5) 0.0330 1.0000 Uani . U .
N2 N -0.5607(8) 0.4428(5) 0.7279(4) 0.0301 1.0000 Uani . U .
O1 O -0.4463(6) 0.1288(4) 0.8492(4) 0.0319 1.0000 Uani . U .
O2 O -0.853(2) 0.4909(11) 0.9369(10) 0.0688 0.5000 Uani . . 2
O3 O -0.9812(17) 0.8832(10) 0.3987(10) 0.0535 0.5000 Uani . U .
O4 O -0.7133(14) 0.7504(9) 0.8759(8) 0.0387 0.5000 Uani . U 1
C1 C -0.3851(10) 0.3728(6) 0.8856(6) 0.0334 1.0000 Uani . U .
C2 C -0.2594(11) 0.3715(7) 0.8612(7) 0.0425 1.0000 Uani . U .
C3 C -0.2045(12) 0.4393(8) 0.8563(7) 0.0481 1.0000 Uani . U .
C4 C -0.2763(13) 0.5094(8) 0.8743(7) 0.0502 1.0000 Uani . U .
C5 C -0.4010(13) 0.5126(7) 0.8981(7) 0.0485 1.0000 Uani . U .
C6 C -0.4539(11) 0.4430(6) 0.9036(6) 0.0373 1.0000 Uani . U .
C7 C -0.5861(10) 0.2889(6) 0.9460(5) 0.0315 1.0000 Uani . U .
C8 C -0.7041(11) 0.2805(6) 0.9280(6) 0.0363 1.0000 Uani . U .
C9 C -0.8045(12) 0.2813(7) 0.9789(6) 0.0447 1.0000 Uani . U .
C10 C -0.7835(12) 0.2903(7) 1.0492(6) 0.0431 1.0000 Uani . U .
C11 C -0.6682(12) 0.2961(7) 1.0682(6) 0.0431 1.0000 Uani . U .
C12 C -0.5696(11) 0.2963(6) 1.0188(6) 0.0366 1.0000 Uani . U .
C13 C -0.3456(10) 0.1964(6) 0.9165(6) 0.0342 1.0000 Uani . U .
C14 C -0.2575(12) 0.1912(7) 0.9694(7) 0.0498 1.0000 Uani . U .
C15 C -0.1733(14) 0.1187(8) 0.9928(7) 0.0608 1.0000 Uani . U .
C16 C -0.1740(13) 0.0512(7) 0.9673(7) 0.0584 1.0000 Uani . U .
C17 C -0.2657(11) 0.0513(6) 0.9164(6) 0.0393 1.0000 Uani . U .
C18 C -0.3517(11) 0.1241(6) 0.8959(6) 0.0359 1.0000 Uani . U .
C19 C -0.2781(11) -0.0233(6) 0.8883(7) 0.0437 1.0000 Uani . U .
C20 C -0.3744(13) -0.0658(7) 0.9391(7) 0.0514 1.0000 Uani . U .
C21 C -0.1524(12) -0.0849(7) 0.8885(7) 0.0513 1.0000 Uani . U .
C22 C -0.3293(10) 0.0091(6) 0.8115(6) 0.0368 1.0000 Uani . U .
C23 C -0.3013(11) -0.0319(7) 0.7556(7) 0.0419 1.0000 Uani . U .
C24 C -0.3589(12) -0.0020(7) 0.6864(7) 0.0459 1.0000 Uani . U .
C25 C -0.4451(11) 0.0715(6) 0.6739(6) 0.0364 1.0000 Uani . U .
C26 C -0.4745(9) 0.1159(6) 0.7284(6) 0.0301 1.0000 Uani . U .
C27 C -0.4143(9) 0.0830(5) 0.7955(5) 0.0268 1.0000 Uani . U .
C28 C -0.6133(9) 0.2371(7) 0.6182(6) 0.0350 1.0000 Uani . U .
C29 C -0.7114(11) 0.2077(8) 0.5922(7) 0.0463 1.0000 Uani . U .
C30 C -0.7260(12) 0.2200(8) 0.5179(7) 0.0513 1.0000 Uani . U .
C31 C -0.6451(13) 0.2601(8) 0.4679(7) 0.0544 1.0000 Uani . U .
C32 C -0.5490(12) 0.2885(8) 0.4919(6) 0.0480 1.0000 Uani . U .
C33 C -0.5357(11) 0.2781(7) 0.5684(6) 0.0387 1.0000 Uani . U .
C34 C -0.7249(10) 0.1948(8) 0.7638(6) 0.0436 1.0000 Uani . U .
C35 C -0.7297(14) 0.1235(11) 0.8166(7) 0.0638 1.0000 Uani . U .
C36 C -0.8421(17) 0.1127(15) 0.8555(10) 0.0968 1.0000 Uani . U .
C37 C -0.9488(16) 0.1740(17) 0.8437(11) 0.1107 1.0000 Uani . U .
C38 C -0.9411(14) 0.2436(16) 0.7919(10) 0.0958 1.0000 Uani . U .
C39 C -0.8320(11) 0.2545(11) 0.7521(8) 0.0610 1.0000 Uani . U .
C40 C -0.2264(11) 0.2124(7) 0.7001(9) 0.0557 1.0000 Uani . U .
C41 C -0.2317(10) 0.3032(6) 0.6820(7) 0.0372 1.0000 Uani . U .
C42 C -0.1278(10) 0.3347(6) 0.6511(6) 0.0359 1.0000 Uani . U .
C43 C -0.1311(9) 0.4189(6) 0.6380(5) 0.0276 1.0000 Uani . U .
C44 C -0.2430(9) 0.4681(6) 0.6549(5) 0.0288 1.0000 Uani . U .
C45 C -0.3449(9) 0.4340(6) 0.6842(6) 0.0282 1.0000 Uani . U .
C46 C -0.0182(9) 0.4539(6) 0.6084(5) 0.0267 1.0000 Uani . U .
C47 C 0.0747(10) 0.4122(6) 0.5677(5) 0.0293 1.0000 Uani . U .
C48 C 0.1845(10) 0.4415(6) 0.5426(6) 0.0332 1.0000 Uani . U .
C49 C 0.1956(9) 0.5149(7) 0.5576(6) 0.0338 1.0000 Uani . U .
C50 C 0.1068(10) 0.5598(7) 0.5963(5) 0.0328 1.0000 Uani . U .
C51 C -0.0006(9) 0.5276(6) 0.6214(5) 0.0277 1.0000 Uani . U .
C52 C -0.7780(12) 0.4423(8) 0.7698(9) 0.0675 1.0000 Uani . U .
C53 C -0.6740(9) 0.4867(7) 0.7443(5) 0.0329 1.0000 Uani . U .
C54 C -0.6960(10) 0.5707(7) 0.7381(6) 0.0380 1.0000 Uani . U .
C55 C -0.5971(10) 0.6124(7) 0.7128(7) 0.0425 1.0000 Uani . U .
C56 C -0.4818(9) 0.5664(6) 0.6991(6) 0.0301 1.0000 Uani . U .
C57 C -0.4673(9) 0.4845(6) 0.7050(5) 0.0276 1.0000 Uani . U .
C58 C -0.618(2) 0.7097(14) 0.6808(13) 0.0308 0.5000 Uani . U 1
C59 C -0.7290(18) 0.7546(12) 0.6478(12) 0.0302 0.5000 Uani . U 1
C60 C -0.7432(18) 0.8366(12) 0.6156(14) 0.0397 0.5000 Uani . U 1
C61 C -0.6452(19) 0.8767(11) 0.6204(14) 0.0365 0.5000 Uani . U 1
C62 C -0.5376(17) 0.8353(12) 0.6557(11) 0.0286 0.5000 Uani . U 1
C63 C -0.5250(18) 0.7529(13) 0.6873(11) 0.0289 0.5000 Uani . U 1
C64 C -0.618(2) 0.6925(15) 0.7292(16) 0.0431 0.5000 Uani . U 2
C65 C -0.743(2) 0.7398(14) 0.7262(19) 0.0600 0.5000 Uani . U 2
C66 C -0.760(3) 0.8188(16) 0.7362(19) 0.0665 0.5000 Uani . U 2
C67 C -0.661(3) 0.8455(18) 0.759(2) 0.0704 0.5000 Uani . U 2
C68 C -0.542(3) 0.8008(16) 0.7605(18) 0.0629 0.5000 Uani . U 2
C69 C -0.520(2) 0.7234(15) 0.7516(14) 0.0442 0.5000 Uani . U 2
C70 C -0.878(4) 0.774(2) 0.4998(17) 0.0978 0.5000 Uani . U .
C71 C -0.927(4) 0.8659(19) 0.4618(16) 0.0799 0.5000 Uani . U .
C72 C -0.989(2) 0.9720(15) 0.3675(15) 0.0532 0.5000 Uani . U .
C73 C -1.052(3) 0.9791(18) 0.2982(17) 0.0659 0.5000 Uani . U .
C74 C -0.768(2) 0.6339(12) 0.9176(12) 0.033(3) 0.5000 Uiso . U 1
C75 C -0.821(2) 0.7108(13) 0.8806(12) 0.037(3) 0.5000 Uiso . U 1
C76 C -0.730(2) 0.8329(14) 0.8328(13) 0.039(3) 0.5000 Uiso . U 1
C77 C -0.619(2) 0.8716(14) 0.8379(13) 0.040(3) 0.5000 Uiso . U 1
H21 H -0.2112 0.3238 0.8478 0.0511 1.0000 Uiso R . .
H31 H -0.1188 0.4375 0.8409 0.0578 1.0000 Uiso R . .
H41 H -0.2395 0.5560 0.8703 0.0604 1.0000 Uiso R . .
H51 H -0.4496 0.5609 0.9103 0.0581 1.0000 Uiso R . .
H61 H -0.5390 0.4446 0.9203 0.0449 1.0000 Uiso R . .
H81 H -0.7164 0.2742 0.8800 0.0437 1.0000 Uiso R . .
H91 H -0.8849 0.2758 0.9663 0.0537 1.0000 Uiso R . .
H101 H -0.8513 0.2924 1.0844 0.0518 1.0000 Uiso R . .
H111 H -0.6561 0.3001 1.1170 0.0517 1.0000 Uiso R . .
H121 H -0.4898 0.3013 1.0329 0.0439 1.0000 Uiso R . .
H141 H -0.2559 0.2374 0.9890 0.0599 1.0000 Uiso R . .
H151 H -0.1129 0.1161 1.0280 0.0730 1.0000 Uiso R . .
H161 H -0.1123 0.0029 0.9833 0.0705 1.0000 Uiso R . .
H201 H -0.3841 -0.1127 0.9229 0.0619 1.0000 Uiso R . .
H202 H -0.3454 -0.0822 0.9882 0.0619 1.0000 Uiso R . .
H203 H -0.4531 -0.0287 0.9375 0.0619 1.0000 Uiso R . .
H211 H -0.1646 -0.1302 0.8706 0.0615 1.0000 Uiso R . .
H212 H -0.1227 -0.1037 0.9374 0.0615 1.0000 Uiso R . .
H213 H -0.0922 -0.0587 0.8577 0.0615 1.0000 Uiso R . .
H231 H -0.2413 -0.0820 0.7637 0.0504 1.0000 Uiso R . .
H241 H -0.3387 -0.0320 0.6489 0.0551 1.0000 Uiso R . .
H251 H -0.4846 0.0919 0.6275 0.0437 1.0000 Uiso R . .
H291 H -0.7660 0.1798 0.6263 0.0554 1.0000 Uiso R . .
H301 H -0.7917 0.2011 0.5003 0.0616 1.0000 Uiso R . .
H311 H -0.6562 0.2682 0.4165 0.0653 1.0000 Uiso R . .
H321 H -0.4928 0.3146 0.4575 0.0575 1.0000 Uiso R . .
H331 H -0.4725 0.2996 0.5856 0.0465 1.0000 Uiso R . .
H351 H -0.6563 0.0817 0.8264 0.0768 1.0000 Uiso R . .
H361 H -0.8452 0.0627 0.8905 0.1164 1.0000 Uiso R . .
H371 H -1.0250 0.1674 0.8709 0.1332 1.0000 Uiso R . .
H381 H -1.0137 0.2863 0.7830 0.1153 1.0000 Uiso R . .
H391 H -0.8308 0.3040 0.7161 0.0734 1.0000 Uiso R . .
H401 H -0.1462 0.1853 0.6856 0.0666 1.0000 Uiso R . .
H402 H -0.2396 0.1937 0.7517 0.0666 1.0000 Uiso R . .
H403 H -0.2901 0.2007 0.6744 0.0666 1.0000 Uiso R . .
H421 H -0.0541 0.2990 0.6387 0.0430 1.0000 Uiso R . .
H441 H -0.2494 0.5258 0.6461 0.0345 1.0000 Uiso R . .
H471 H 0.0629 0.3628 0.5568 0.0352 1.0000 Uiso R . .
H481 H 0.2490 0.4121 0.5163 0.0398 1.0000 Uiso R . .
H501 H 0.1179 0.6102 0.6054 0.0394 1.0000 Uiso R . .
H511 H -0.0638 0.5569 0.6484 0.0333 1.0000 Uiso R . .
H521 H -0.8516 0.4801 0.7792 0.0810 1.0000 Uiso R . .
H522 H -0.7549 0.4021 0.8138 0.0810 1.0000 Uiso R . .
H523 H -0.7944 0.4164 0.7328 0.0810 1.0000 Uiso R . .
H541 H -0.7764 0.5994 0.7507 0.0455 1.0000 Uiso R . .
H561 H -0.4115 0.5922 0.6853 0.0362 1.0000 Uiso R . .
H591 H -0.7972 0.7277 0.6476 0.0362 0.5000 Uiso R . 1
H601 H -0.8179 0.8657 0.5905 0.0474 0.5000 Uiso R . 1
H621 H -0.4717 0.8632 0.6585 0.0343 0.5000 Uiso R . 1
H631 H -0.4518 0.7248 0.7142 0.0349 0.5000 Uiso R . 1
H651 H -0.8120 0.7179 0.7174 0.0720 0.5000 Uiso R . 2
H661 H -0.8389 0.8549 0.7274 0.0792 0.5000 Uiso R . 2
H681 H -0.4739 0.8245 0.7678 0.0760 0.5000 Uiso R . 2
H691 H -0.4385 0.6896 0.7605 0.0530 0.5000 Uiso R . 2
H701 H -0.8414 0.7704 0.5453 0.1166 0.5000 Uiso R . .
H702 H -0.9461 0.7453 0.5086 0.1166 0.5000 Uiso R . .
H703 H -0.8165 0.7494 0.4684 0.1166 0.5000 Uiso R . .
H711 H -0.9870 0.8884 0.4951 0.0957 0.5000 Uiso R . .
H712 H -0.8574 0.8925 0.4549 0.0957 0.5000 Uiso R . .
H721 H -1.0381 1.0046 0.3980 0.0640 0.5000 Uiso R . .
H722 H -0.9080 0.9859 0.3587 0.0640 0.5000 Uiso R . .
H731 H -1.0643 1.0344 0.2707 0.0787 0.5000 Uiso R . .
H732 H -1.1312 0.9632 0.3093 0.0787 0.5000 Uiso R . .
H733 H -1.0010 0.9445 0.2700 0.0787 0.5000 Uiso R . .
H741 H -0.8286 0.5997 0.9252 0.0398 0.5000 Uiso R . 1
H742 H -0.7403 0.6363 0.9640 0.0398 0.5000 Uiso R . 1
H743 H -0.6984 0.6121 0.8896 0.0398 0.5000 Uiso R . 1
H751 H -0.8902 0.7353 0.9076 0.0440 0.5000 Uiso R . 1
H752 H -0.8482 0.7111 0.8332 0.0440 0.5000 Uiso R . 1
H761 H -0.8037 0.8645 0.8502 0.0470 0.5000 Uiso R . 1
H762 H -0.7394 0.8326 0.7827 0.0470 0.5000 Uiso R . 1
H771 H -0.6332 0.9261 0.8088 0.0479 0.5000 Uiso R . 1
H772 H -0.6091 0.8724 0.8879 0.0479 0.5000 Uiso R . 1
H773 H -0.5449 0.8405 0.8204 0.0479 0.5000 Uiso R . 1
H1 H -0.8981 0.4693 0.9765 0.0703 0.5000 Uiso R . 2
H2 H -0.8292 0.4540 0.9087 0.0703 0.5000 Uiso R . 2

loop_
_atom_site_aniso_label
_atom_site_aniso_U_11
_atom_site_aniso_U_22
_atom_site_aniso_U_33
_atom_site_aniso_U_23
_atom_site_aniso_U_13
_atom_site_aniso_U_12
Cu1 0.0274(7) 0.0263(7) 0.0285(7) 0.0014(6) -0.0057(6) -0.0053(6)
Br1 0.0294(6) 0.0653(8) 0.0415(7) -0.0053(6) 0.0004(5) -0.0185(6)
Br2 0.098(3) 0.0532(19) 0.177(4) -0.065(3) 0.048(3) -0.0347(19)
Br20 0.0526(16) 0.0157(10) 0.097(2) -0.0046(12) 0.0005(14) -0.0060(10)
P1 0.0369(14) 0.0222(12) 0.0294(11) -0.0030(10) -0.0089(10) -0.0040(10)
P2 0.0273(12) 0.0368(13) 0.0272(12) -0.0081(11) -0.0054(10) -0.0040(10)
P3 0.0328(16) 0.0572(19) 0.084(2) -0.0468(18) -0.0146(15) 0.0041(14)
F1 0.257(14) 0.082(6) 0.386(16) -0.074(9) -0.279(12) 0.065(8)
F2 0.199(9) 0.091(7) 0.085(6) -0.055(5) 0.075(6) -0.050(6)
F3 0.043(4) 0.050(4) 0.094(6) -0.032(4) -0.014(3) -0.005(3)
F4 0.189(10) 0.063(4) 0.083(5) 0.008(4) -0.060(5) -0.040(5)
F5 0.063(5) 0.108(6) 0.300(14) -0.136(8) -0.051(6) 0.000(4)
F6 0.126(9) 0.214(13) 0.435(17) -0.266(12) 0.187(10) -0.108(7)
N1 0.024(3) 0.027(3) 0.043(4) 0.000(3) -0.003(3) -0.002(2)
N2 0.032(3) 0.0270(17) 0.024(4) 0.003(3) 0.001(3) -0.0003(19)
O1 0.036(4) 0.025(3) 0.033(3) -0.003(2) -0.011(3) -0.001(3)
O2 0.112(17) 0.056(11) 0.046(11) -0.003(9) -0.014(11) -0.038(11)
O3 0.063(10) 0.043(7) 0.054(9) -0.017(7) -0.001(8) -0.004(8)
O4 0.047(7) 0.044(5) 0.029(8) -0.005(5) -0.012(6) -0.015(5)
C1 0.041(4) 0.029(3) 0.033(5) -0.012(4) 0.000(4) -0.008(3)
C2 0.037(4) 0.044(5) 0.054(7) -0.021(5) -0.005(5) -0.011(4)
C3 0.050(5) 0.047(5) 0.055(7) -0.018(6) -0.004(5) -0.019(4)
C4 0.060(5) 0.041(5) 0.054(7) -0.013(5) -0.006(6) -0.017(5)
C5 0.066(6) 0.030(5) 0.054(7) -0.014(5) 0.004(6) -0.016(4)
C6 0.051(5) 0.025(4) 0.038(6) -0.010(4) -0.003(5) -0.006(3)
C7 0.047(3) 0.019(4) 0.027(3) 0.001(4) -0.004(2) -0.008(3)
C8 0.049(4) 0.035(5) 0.025(4) -0.003(4) -0.004(3) -0.013(5)
C9 0.047(5) 0.050(7) 0.038(5) -0.012(5) 0.000(3) -0.011(5)
C10 0.063(5) 0.032(5) 0.035(4) -0.010(5) 0.008(4) -0.013(5)
C11 0.069(6) 0.032(5) 0.025(4) 0.000(4) -0.006(3) -0.008(5)
C12 0.055(5) 0.025(5) 0.029(4) 0.001(4) -0.012(3) -0.011(5)
C13 0.039(4) 0.027(3) 0.034(5) 0.000(3) -0.015(3) -0.004(3)
C14 0.062(7) 0.036(5) 0.051(7) -0.009(5) -0.034(5) 0.002(4)
C15 0.077(9) 0.046(5) 0.055(8) -0.010(5) -0.046(6) 0.011(5)
C16 0.074(8) 0.031(5) 0.061(8) 0.001(5) -0.048(6) 0.013(5)
C17 0.055(6) 0.025(3) 0.031(5) 0.006(3) -0.020(4) 0.001(3)
C18 0.046(5) 0.026(3) 0.032(5) 0.000(4) -0.018(4) 0.001(3)
C19 0.051(5) 0.022(4) 0.052(4) 0.003(3) -0.017(4) -0.002(3)
C20 0.066(7) 0.027(6) 0.055(6) 0.001(5) -0.005(5) -0.006(5)
C21 0.060(6) 0.028(5) 0.052(7) 0.008(5) -0.016(5) 0.007(4)
C22 0.042(6) 0.021(4) 0.049(4) -0.007(3) -0.013(4) -0.006(3)
C23 0.049(6) 0.024(5) 0.050(5) -0.007(4) 0.000(4) -0.003(4)
C24 0.060(7) 0.031(5) 0.053(5) -0.019(4) -0.007(5) -0.008(4)
C25 0.047(6) 0.029(4) 0.034(4) -0.005(3) -0.002(4) -0.013(3)
C26 0.031(4) 0.028(3) 0.034(4) -0.004(3) -0.005(3) -0.011(2)
C27 0.029(5) 0.018(3) 0.036(4) -0.003(3) -0.006(3) -0.013(3)
C28 0.025(5) 0.048(6) 0.029(2) -0.013(3) -0.007(3) 0.007(3)
C29 0.038(6) 0.059(7) 0.045(4) -0.024(5) -0.013(4) 0.003(4)
C30 0.054(7) 0.054(7) 0.049(5) -0.025(5) -0.026(5) 0.006(5)
C31 0.072(8) 0.049(7) 0.037(5) -0.011(5) -0.026(4) 0.011(5)
C32 0.061(7) 0.051(7) 0.024(3) -0.005(5) -0.008(4) 0.004(5)
C33 0.048(6) 0.038(6) 0.025(3) -0.008(4) -0.005(4) 0.003(4)
C34 0.027(3) 0.079(6) 0.037(4) -0.030(4) -0.001(3) -0.019(3)
C35 0.055(6) 0.104(8) 0.045(7) -0.017(5) 0.003(5) -0.046(5)
C36 0.078(8) 0.171(13) 0.070(9) -0.035(9) 0.020(7) -0.088(8)
C37 0.051(6) 0.234(18) 0.085(11) -0.078(10) 0.028(8) -0.076(8)
C38 0.028(5) 0.200(14) 0.080(10) -0.077(9) 0.004(5) -0.019(7)
C39 0.026(4) 0.117(8) 0.052(7) -0.050(6) -0.007(4) -0.003(4)
C40 0.029(6) 0.024(3) 0.102(11) 0.002(6) 0.006(6) 0.000(4)
C41 0.025(4) 0.026(3) 0.060(7) -0.010(5) -0.003(4) -0.004(3)
C42 0.025(4) 0.024(3) 0.054(7) -0.006(4) 0.001(4) 0.000(3)
C43 0.026(3) 0.024(3) 0.029(5) -0.002(4) -0.007(3) -0.001(2)
C44 0.032(4) 0.022(4) 0.032(5) -0.007(4) 0.002(4) -0.005(3)
C45 0.024(3) 0.027(3) 0.032(5) -0.004(4) -0.007(3) -0.003(2)
C46 0.028(4) 0.024(4) 0.025(5) -0.003(3) -0.004(3) -0.001(3)
C47 0.037(4) 0.022(4) 0.027(5) -0.005(3) -0.001(3) -0.002(3)
C48 0.031(4) 0.037(5) 0.030(5) -0.010(4) 0.000(4) -0.001(3)
C49 0.024(4) 0.038(5) 0.040(6) -0.008(4) -0.002(3) -0.006(3)
C50 0.034(4) 0.039(5) 0.028(5) -0.011(4) 0.001(4) -0.013(4)
C51 0.024(4) 0.029(4) 0.030(5) -0.008(4) -0.004(3) -0.002(3)
C52 0.038(5) 0.051(6) 0.086(10) 0.031(7) 0.013(6) -0.005(5)
C53 0.028(3) 0.039(3) 0.024(5) 0.003(4) 0.000(4) 0.000(2)
C54 0.025(4) 0.045(3) 0.044(6) -0.018(5) 0.000(4) 0.004(3)
C55 0.031(4) 0.036(3) 0.065(7) -0.024(4) -0.007(4) 0.000(2)
C56 0.027(4) 0.033(3) 0.035(5) -0.015(4) -0.003(4) -0.007(3)
C57 0.034(3) 0.026(2) 0.016(4) 0.004(4) 0.001(3) -0.001(2)
C58 0.030(7) 0.037(4) 0.032(10) -0.022(6) -0.008(7) -0.002(3)
C59 0.019(7) 0.026(5) 0.051(12) -0.015(7) -0.002(7) -0.008(5)
C60 0.017(8) 0.020(5) 0.086(15) -0.022(7) -0.005(8) 0.000(5)
C61 0.027(8) 0.015(5) 0.069(13) -0.009(6) -0.008(8) -0.005(5)
C62 0.021(7) 0.035(5) 0.034(10) -0.017(6) 0.003(6) -0.005(5)
C63 0.021(7) 0.037(5) 0.028(10) -0.008(7) -0.007(7) -0.001(5)
C64 0.032(8) 0.045(10) 0.057(14) -0.023(11) -0.008(10) -0.002(6)
C65 0.034(7) 0.025(8) 0.12(2) -0.017(10) -0.004(12) -0.005(6)
C66 0.046(9) 0.042(9) 0.121(19) -0.041(12) 0.033(12) -0.017(7)
C67 0.063(9) 0.054(9) 0.112(18) -0.054(13) 0.028(13) -0.022(7)
C68 0.063(9) 0.046(9) 0.089(17) -0.028(12) -0.001(13) -0.018(7)
C69 0.042(8) 0.044(8) 0.053(13) -0.018(10) -0.004(10) -0.014(6)
C70 0.16(3) 0.066(14) 0.042(16) 0.012(13) 0.008(17) -0.008(19)
C71 0.13(2) 0.058(12) 0.043(12) -0.004(10) -0.011(13) -0.015(16)
C72 0.029(11) 0.048(8) 0.066(12) 0.002(9) 0.020(9) 0.006(10)
C73 0.051(16) 0.060(16) 0.069(14) 0.000(10) 0.011(11) 0.006(13)

loop_
_atom_type_symbol
_atom_type_scat_dispersion_real
_atom_type_scat_dispersion_imag
_atom_type_scat_Cromer_Mann_a1
_atom_type_scat_Cromer_Mann_b1
_atom_type_scat_Cromer_Mann_a2
_atom_type_scat_Cromer_Mann_b2
_atom_type_scat_Cromer_Mann_a3
_atom_type_scat_Cromer_Mann_b3
_atom_type_scat_Cromer_Mann_a4
_atom_type_scat_Cromer_Mann_b4
_atom_type_scat_Cromer_Mann_c
_atom_type_scat_source
C 0.0181 0.0091 2.3100 20.8439 1.0200 10.2075 1.5886 0.5687 0.8650 51.6512 0.2156 'International Tables Vol C 4.2.6.8 and 6.1.1.4'
H 0.0000 0.0000 0.4930 10.5109 0.3229 26.1257 0.1402 3.1424 0.0408 57.7998 0.0030 'International Tables Vol C 4.2.6.8 and 6.1.1.4'
N 0.0311 0.0180 12.2126 0.0057 3.1322 9.8933 2.0125 28.9975 1.1663 0.5826 -11.5290 'International Tables Vol C 4.2.6.8 and 6.1.1.4'
O 0.0492 0.0322 3.0485 13.2771 2.2868 5.7011 1.5463 0.3239 0.8670 32.9089 0.2508 'International Tables Vol C 4.2.6.8 and 6.1.1.4'
F 0.0727 0.0534 3.5392 10.2825 2.6412 4.2944 1.5170 0.2615 1.0243 26.1476 0.2776 'International Tables Vol C 4.2.6.8 and 6.1.1.4'
P 0.2955 0.4335 6.4345 1.9067 4.1791 27.1570 1.7800 0.5260 1.4908 68.1645 1.1149 'International Tables Vol C 4.2.6.8 and 6.1.1.4'
Cu -1.9646 0.5888 13.3380 3.5828 7.1676 0.2470 5.6158 11.3966 1.6735 64.8126 1.1910 'International Tables Vol C 4.2.6.8 and 6.1.1.4'
Br -0.6763 1.2805 17.1789 2.1723 5.2358 16.5796 5.6377 0.2609 3.9851 41.4328 2.9557 'International Tables Vol C 4.2.6.8 and 6.1.1.4'

loop_
_geom_angle_atom_site_label_1
_geom_angle_atom_site_label_2
_geom_angle_atom_site_label_3
_geom_angle
_geom_angle_publ_flag
P1 Cu1 P2 117.08(11) yes
P1 Cu1 N1 104.2(3) yes
P2 Cu1 N1 119.6(3) yes
P1 Cu1 N2 100.2(2) yes
P2 Cu1 N2 129.3(2) yes
N1 Cu1 N2 78.8(3) yes
Cu1 P1 C1 105.5(3) yes
Cu1 P1 C7 121.4(3) yes
C1 P1 C7 104.4(5) yes
Cu1 P1 C13 117.4(4) yes
C1 P1 C13 103.9(5) yes
C7 P1 C13 102.5(5) yes
Cu1 P2 C26 115.1(3) yes
Cu1 P2 C28 117.3(4) yes
C26 P2 C28 100.6(5) yes
Cu1 P2 C34 114.8(4) yes
C26 P2 C34 103.0(5) yes
C28 P2 C34 104.0(5) yes
F1 P3 F2 94.0(11) yes
F1 P3 F3 87.6(6) yes
F2 P3 F3 90.8(5) yes
F1 P3 F4 178.5(8) yes
F2 P3 F4 85.6(7) yes
F3 P3 F4 90.9(5) yes
F1 P3 F5 91.6(7) yes
F2 P3 F5 88.0(7) yes
F3 P3 F5 178.5(8) yes
F4 P3 F5 89.9(7) yes
F1 P3 F6 85.6(11) yes
F2 P3 F6 179.4(8) yes
F3 P3 F6 88.8(6) yes
F4 P3 F6 94.8(11) yes
F5 P3 F6 92.4(7) yes
Cu1 N1 C41 127.1(7) yes
Cu1 N1 C45 115.0(7) yes
C41 N1 C45 117.8(9) yes
Cu1 N2 C53 128.0(7) yes
Cu1 N2 C57 113.9(6) yes
C53 N2 C57 117.0(9) yes
C18 O1 C27 115.5(8) yes
H1 O2 H2 109.5 no
C71 O3 C72 107(2) yes
C75 O4 C76 115.7(16) yes
P1 C1 C2 118.8(8) yes
P1 C1 C6 121.7(8) yes
C2 C1 C6 118.6(10) yes
C1 C2 C3 120.9(11) yes
C1 C2 H21 119.6 no
C3 C2 H21 119.5 no
C2 C3 C4 119.2(12) yes
C2 C3 H31 120.4 no
C4 C3 H31 120.4 no
C3 C4 C5 121.1(11) yes
C3 C4 H41 119.4 no
C5 C4 H41 119.4 no
C4 C5 C6 118.6(11) yes
C4 C5 H51 120.7 no
C6 C5 H51 120.7 no
C5 C6 C1 121.5(11) yes
C5 C6 H61 119.2 no
C1 C6 H61 119.3 no
P1 C7 C8 119.4(8) yes
P1 C7 C12 122.4(8) yes
C8 C7 C12 118.1(10) yes
C7 C8 C9 121.4(10) yes
C7 C8 H81 119.3 no
C9 C8 H81 119.3 no
C8 C9 C10 118.0(11) yes
C8 C9 H91 121.1 no
C10 C9 H91 120.9 no
C9 C10 C11 121.3(11) yes
C9 C10 H101 119.4 no
C11 C10 H101 119.3 no
C10 C11 C12 121.3(11) yes
C10 C11 H111 119.3 no
C12 C11 H111 119.4 no
C7 C12 C11 119.8(11) yes
C7 C12 H121 120.1 no
C11 C12 H121 120.1 no
P1 C13 C14 124.9(8) yes
P1 C13 C18 117.8(7) yes
C14 C13 C18 117.2(9) yes
C13 C14 C15 119.6(11) yes
C13 C14 H141 120.2 no
C15 C14 H141 120.2 no
C14 C15 C16 121.9(11) yes
C14 C15 H151 119.0 no
C16 C15 H151 119.1 no
C15 C16 C17 121.1(10) yes
C15 C16 H161 119.5 no
C17 C16 H161 119.5 no
C16 C17 C18 115.6(10) yes
C16 C17 C19 124.5(9) yes
C18 C17 C19 119.8(10) yes
C13 C18 C17 124.0(10) yes
C13 C18 O1 116.3(9) yes
C17 C18 O1 119.5(9) yes
C17 C19 C20 107.5(10) yes
C17 C19 C21 112.5(10) yes
C20 C19 C21 109.2(9) yes
C17 C19 C22 106.5(8) yes
C20 C19 C22 109.4(10) yes
C21 C19 C22 111.6(10) yes
C19 C20 H201 109.5 no
C19 C20 H202 109.5 no
H201 C20 H202 109.5 no
C19 C20 H203 109.4 no
H201 C20 H203 109.5 no
H202 C20 H203 109.5 no
C19 C21 H211 109.5 no
C19 C21 H212 109.4 no
H211 C21 H212 109.5 no
C19 C21 H213 109.4 no
H211 C21 H213 109.5 no
H212 C21 H213 109.5 no
C19 C22 C23 124.2(10) yes
C19 C22 C27 119.5(10) yes
C23 C22 C27 116.2(10) yes
C22 C23 C24 122.2(10) yes
C22 C23 H231 118.9 no
C24 C23 H231 118.9 no
C23 C24 C25 119.2(11) yes
C23 C24 H241 120.4 no
C25 C24 H241 120.4 no
C24 C25 C26 120.6(10) yes
C24 C25 H251 119.7 no
C26 C25 H251 119.7 no
P2 C26 C25 124.3(8) yes
P2 C26 C27 118.3(8) yes
C25 C26 C27 117.3(9) yes
C26 C27 O1 115.8(8) yes
C26 C27 C22 124.5(10) yes
O1 C27 C22 119.7(9) yes
P2 C28 C29 123.1(9) yes
P2 C28 C33 117.2(8) yes
C29 C28 C33 119.6(10) yes
C28 C29 C30 119.6(13) yes
C28 C29 H291 120.2 no
C30 C29 H291 120.2 no
C29 C30 C31 120.3(12) yes
C29 C30 H301 119.9 no
C31 C30 H301 119.8 no
C30 C31 C32 121.1(11) yes
C30 C31 H311 119.5 no
C32 C31 H311 119.4 no
C31 C32 C33 118.9(12) yes
C31 C32 H321 120.6 no
C33 C32 H321 120.6 no
C32 C33 C28 120.5(11) yes
C32 C33 H331 119.7 no
C28 C33 H331 119.7 no
P2 C34 C35 123.0(10) yes
P2 C34 C39 118.4(11) yes
C35 C34 C39 118.3(12) yes
C34 C35 C36 120.3(17) yes
C34 C35 H351 119.9 no
C36 C35 H351 119.8 no
C35 C36 C37 120.7(20) yes
C35 C36 H361 119.6 no
C37 C36 H361 119.7 no
C36 C37 C38 117.7(15) yes
C36 C37 H371 121.1 no
C38 C37 H371 121.2 no
C37 C38 C39 122.2(19) yes
C37 C38 H381 118.8 no
C39 C38 H381 118.9 no
C38 C39 C34 120.7(17) yes
C38 C39 H391 119.6 no
C34 C39 H391 119.7 no
C41 C40 H401 109.4 no
C41 C40 H402 109.6 no
H401 C40 H402 109.5 no
C41 C40 H403 109.4 no
H401 C40 H403 109.5 no
H402 C40 H403 109.5 no
C40 C41 N1 117.3(9) yes
C40 C41 C42 120.4(10) yes
N1 C41 C42 122.3(9) yes
C41 C42 C43 120.1(10) yes
C41 C42 H421 119.9 no
C43 C42 H421 119.9 no
C42 C43 C44 117.2(9) yes
C42 C43 C46 121.1(9) yes
C44 C43 C46 121.6(9) yes
C43 C44 C45 120.5(9) yes
C43 C44 H441 119.8 no
C45 C44 H441 119.7 no
C44 C45 N1 122.0(9) yes
C44 C45 C57 122.5(9) yes
N1 C45 C57 115.4(8) yes
C43 C46 C47 120.3(9) yes
C43 C46 C51 121.6(9) yes
C47 C46 C51 118.1(9) yes
C46 C47 C48 121.5(9) yes
C46 C47 H471 119.3 no
C48 C47 H471 119.3 no
C47 C48 C49 117.2(9) yes
C47 C48 H481 121.4 no
C49 C48 H481 121.4 no
Br1 C49 C48 117.8(8) yes
Br1 C49 C50 117.8(8) yes
C48 C49 C50 124.3(10) yes
C49 C50 C51 116.5(10) yes
C49 C50 H501 121.7 no
C51 C50 H501 121.7 no
C50 C51 C46 122.4(9) yes
C50 C51 H511 118.8 no
C46 C51 H511 118.9 no
C53 C52 H521 109.5 no
C53 C52 H522 109.4 no
H521 C52 H522 109.5 no
C53 C52 H523 109.5 no
H521 C52 H523 109.5 no
H522 C52 H523 109.5 no
C52 C53 N2 118.1(10) yes
C52 C53 C54 119.0(10) yes
N2 C53 C54 122.9(10) yes
C53 C54 C55 118.6(9) yes
C53 C54 H541 120.7 no
C55 C54 H541 120.7 no
C54 C55 C56 117.5(10) yes
C54 C55 C58 123.5(11) yes
C56 C55 C58 117.2(12) yes
C55 C56 C57 120.7(10) yes
C55 C56 H561 119.6 no
C57 C56 H561 119.6 no
C45 C57 C56 121.7(9) yes
C45 C57 N2 115.2(8) yes
C56 C57 N2 123.1(9) yes
C55 C58 C59 121.7(17) yes
C55 C58 C63 120.8(17) yes
C59 C58 C63 117.5(20) yes
C58 C59 C60 121.7(18) yes
C58 C59 H591 119.2 no
C60 C59 H591 119.1 no
C59 C60 C61 118.6(19) yes
C59 C60 H601 120.7 no
C61 C60 H601 120.7 no
Br20 C61 C60 118.5(15) yes
Br20 C61 C62 120.4(15) yes
C60 C61 C62 121.0(19) yes
C61 C62 C63 119.4(18) yes
C61 C62 H621 120.2 no
C63 C62 H621 120.3 no
C58 C63 C62 121.4(18) yes
C58 C63 H631 119.3 no
C62 C63 H631 119.3 no
C55 C64 C65 118.7(19) yes
C55 C64 C69 121.9(19) yes
C65 C64 C69 119(2) yes
C64 C65 C66 118(2) yes
C64 C65 H651 121.1 no
C66 C65 H651 121.0 no
C65 C66 C67 120(3) yes
C65 C66 H661 120.2 no
C67 C66 H661 119.9 no
Br2 C67 C66 118(2) yes
Br2 C67 C68 121(2) yes
C66 C67 C68 121(2) yes
C67 C68 C69 121(3) yes
C67 C68 H681 119.4 no
C69 C68 H681 119.6 no
C64 C69 C68 119(2) yes
C64 C69 H691 120.3 no
C68 C69 H691 120.3 no
C71 C70 H701 109.5 no
C71 C70 H702 109.6 no
H701 C70 H702 109.5 no
C71 C70 H703 109.3 no
H701 C70 H703 109.5 no
H702 C70 H703 109.5 no
C70 C71 O3 119(3) yes
C70 C71 H711 106.9 no
O3 C71 H711 107.0 no
C70 C71 H712 107.3 no
O3 C71 H712 107.2 no
H711 C71 H712 109.5 no
O3 C72 C73 99(2) yes
O3 C72 H721 112.1 no
C73 C72 H721 112.1 no
O3 C72 H722 112.1 no
C73 C72 H722 112.1 no
H721 C72 H722 109.5 no
C72 C73 H731 109.3 no
C72 C73 H732 109.5 no
H731 C73 H732 109.5 no
C72 C73 H733 109.5 no
H731 C73 H733 109.5 no
H732 C73 H733 109.5 no
C75 C74 H741 109.4 no
C75 C74 H742 109.5 no
H741 C74 H742 109.5 no
C75 C74 H743 109.5 no
H741 C74 H743 109.5 no
H742 C74 H743 109.5 no
O4 C75 C74 99.2(17) yes
O4 C75 H751 111.9 no
C74 C75 H751 112.0 no
O4 C75 H752 112.0 no
C74 C75 H752 112.0 no
H751 C75 H752 109.5 no
O4 C76 C77 111.8(18) yes
O4 C76 H761 108.9 no
C77 C76 H761 108.8 no
O4 C76 H762 108.9 no
C77 C76 H762 108.9 no
H761 C76 H762 109.5 no
C76 C77 H771 109.5 no
C76 C77 H772 109.5 no
H771 C77 H772 109.5 no
C76 C77 H773 109.4 no
H771 C77 H773 109.5 no
H772 C77 H773 109.5 no

loop_
_geom_bond_atom_site_label_1
_geom_bond_atom_site_label_2
_geom_bond_distance
_geom_bond_publ_flag
Cu1 P1 2.317(3) yes
Cu1 P2 2.258(3) yes
Cu1 N1 2.080(8) yes
Cu1 N2 2.121(8) yes
Br1 C49 1.918(10) yes
Br2 C67 1.91(3) yes
Br20 C61 1.91(2) yes
P1 C1 1.823(10) yes
P1 C7 1.816(11) yes
P1 C13 1.834(10) yes
P2 C26 1.839(10) yes
P2 C28 1.823(10) yes
P2 C34 1.837(11) yes
P3 F1 1.539(12) yes
P3 F2 1.539(10) yes
P3 F3 1.592(7) yes
P3 F4 1.559(10) yes
P3 F5 1.564(9) yes
P3 F6 1.497(11) yes
N1 C41 1.353(13) yes
N1 C45 1.364(13) yes
N2 C53 1.355(13) yes
N2 C57 1.346(13) yes
O1 C18 1.375(12) yes
O1 C27 1.395(12) yes
O2 H1 0.900 no
O2 H2 0.900 no
O3 C71 1.30(3) yes
O3 C72 1.48(3) yes
O4 C75 1.46(2) yes
O4 C76 1.43(3) yes
C1 C2 1.404(15) yes
C1 C6 1.376(15) yes
C2 C3 1.394(16) yes
C2 H21 0.950 no
C3 C4 1.385(18) yes
C3 H31 0.950 no
C4 C5 1.387(18) yes
C4 H41 0.950 no
C5 C6 1.406(15) yes
C5 H51 0.950 no
C6 H61 0.950 no
C7 C8 1.394(15) yes
C7 C12 1.422(14) yes
C8 C9 1.390(16) yes
C8 H81 0.950 no
C9 C10 1.398(16) yes
C9 H91 0.950 no
C10 C11 1.356(17) yes
C10 H101 0.950 no
C11 C12 1.360(16) yes
C11 H111 0.950 no
C12 H121 0.950 no
C13 C14 1.402(15) yes
C13 C18 1.394(15) yes
C14 C15 1.375(16) yes
C14 H141 0.950 no
C15 C16 1.352(18) yes
C15 H151 0.950 no
C16 C17 1.425(15) yes
C16 H161 0.950 no
C17 C18 1.382(14) yes
C17 C19 1.526(16) yes
C19 C20 1.537(17) yes
C19 C21 1.540(16) yes
C19 C22 1.512(16) yes
C20 H201 0.950 no
C20 H202 0.950 no
C20 H203 0.950 no
C21 H211 0.950 no
C21 H212 0.950 no
C21 H213 0.950 no
C22 C23 1.372(16) yes
C22 C27 1.383(14) yes
C23 C24 1.412(17) yes
C23 H231 0.950 no
C24 C25 1.383(16) yes
C24 H241 0.950 no
C25 C26 1.390(15) yes
C25 H251 0.950 no
C26 C27 1.396(14) yes
C28 C29 1.428(16) yes
C28 C33 1.374(16) yes
C29 C30 1.370(17) yes
C29 H291 0.950 no
C30 C31 1.39(2) yes
C30 H301 0.950 no
C31 C32 1.383(18) yes
C31 H311 0.950 no
C32 C33 1.411(15) yes
C32 H321 0.950 no
C33 H331 0.950 no
C34 C35 1.381(19) yes
C34 C39 1.371(18) yes
C35 C36 1.397(19) yes
C35 H351 0.950 no
C36 C37 1.38(3) yes
C36 H361 0.950 no
C37 C38 1.36(3) yes
C37 H371 0.950 no
C38 C39 1.37(2) yes
C38 H381 0.950 no
C39 H391 0.950 no
C40 C41 1.498(14) yes
C40 H401 0.950 no
C40 H402 0.950 no
C40 H403 0.950 no
C41 C42 1.380(14) yes
C42 C43 1.396(14) yes
C42 H421 0.950 no
C43 C44 1.388(14) yes
C43 C46 1.489(13) yes
C44 C45 1.376(14) yes
C44 H441 0.950 no
C45 C57 1.505(14) yes
C46 C47 1.394(14) yes
C46 C51 1.392(14) yes
C47 C48 1.396(14) yes
C47 H471 0.950 no
C48 C49 1.381(15) yes
C48 H481 0.950 no
C49 C50 1.375(15) yes
C50 C51 1.396(14) yes
C50 H501 0.950 no
C51 H511 0.950 no
C52 C53 1.479(16) yes
C52 H521 0.950 no
C52 H522 0.950 no
C52 H523 0.950 no
C53 C54 1.384(15) yes
C54 C55 1.405(16) yes
C54 H541 0.950 no
C55 C56 1.374(15) yes
C55 C58 1.60(3) yes
C56 C57 1.355(14) yes
C56 H561 0.950 no
C58 C59 1.39(3) yes
C58 C63 1.39(3) yes
C59 C60 1.37(3) yes
C59 H591 0.950 no
C60 C61 1.40(3) yes
C60 H601 0.950 no
C61 C62 1.36(3) yes
C62 C63 1.38(3) yes
C62 H621 0.950 no
C63 H631 0.950 no
C64 C65 1.42(3) yes
C64 C69 1.42(3) yes
C65 C66 1.38(3) yes
C65 H651 0.950 no
C66 C67 1.38(4) yes
C66 H661 0.950 no
C67 C68 1.35(4) yes
C68 C69 1.34(3) yes
C68 H681 0.950 no
C69 H691 0.950 no
C70 C71 1.57(4) yes
C70 H701 0.950 no
C70 H702 0.950 no
C70 H703 0.950 no
C71 H711 0.950 no
C71 H712 0.950 no
C72 C73 1.48(4) yes
C72 H721 0.950 no
C72 H722 0.950 no
C73 H731 0.950 no
C73 H732 0.950 no
C73 H733 0.950 no
C74 C75 1.36(3) yes
C74 H741 0.950 no
C74 H742 0.950 no
C74 H743 0.950 no
C75 H751 0.950 no
C75 H752 0.950 no
C76 C77 1.51(3) yes
C76 H761 0.950 no
C76 H762 0.950 no
C77 H771 0.950 no
C77 H772 0.950 no
C77 H773 0.950 no
